data_4063097
loop_
_publ_author_name
'Eva Becker'
'Kurt Mereiter'
'Roland Schmid'
'Karl Kirchner'

_publ_section_title
;
Facile S-S Bond Activation of Alkyl and Aryl Disulfides by
[RuCp(CH3CN)3]+  -  Formation of Dinuclear Ru(III)-Ru(III) Complexes
with Bridging Thiolate Ligands
;
_journal_name_full Organometallics
_journal_paper_doi 10.1021/om0498854
_journal_year 2004
_chemical_formula_moiety 'C22 H34 N2 Ru2 S2, 2(F6 P)'
_chemical_formula_sum 'C22 H34 F12 N2 P2 Ru2 S2'
_chemical_formula_weight 882.71
_chemical_name_common '[CpRu(CH3CN)(mue-S-t-Bu)2(CH3CN)RuCp](PF6)2'
_space_group_IT_number 12
_symmetry_cell_setting monoclinic
_symmetry_space_group_name_Hall '-C 2y'
_symmetry_space_group_name_H-M 'C 1 2/m 1'
_cell_angle_alpha 90.00
_cell_angle_beta 115.860(10)
_cell_angle_gamma 90.00
_cell_formula_units_Z 4
_cell_length_a 18.059(3)
_cell_length_b 11.458(2)
_cell_length_c 17.789(3)
_cell_measurement_temperature 293(2)
_cell_volume 3312.3(10)
_diffrn_ambient_temperature 293(2)
_exptl_crystal_density_diffrn 1.770
_cod_depositor_comments
;
The following automatic conversions were performed:
'_symmetry_cell_setting' value 'Monoclinic' changed to 'monoclinic'
according to '/home/saulius/struct/CIF-dictionaries/cif_core.dic'
dictionary named 'cif_core.dic' version 2.4.1 from 2010-06-29.

Automatic conversion script
Id: cif_fix_enum 1527 2010-12-29 10:47:43Z saulius 
;
_cod_original_sg_symbol_H-M 'C 2/m'
_cod_database_code 4063097

loop_
_symmetry_equiv_pos_as_xyz
'x, y, z'
'-x, y, -z'
'x+1/2, y+1/2, z'
'-x+1/2, y+1/2, -z'
'-x, -y, -z'
'x, -y, z'
'-x+1/2, -y+1/2, -z'
'x+1/2, -y+1/2, z'

loop_
_atom_site_label
_atom_site_type_symbol
_atom_site_fract_x
_atom_site_fract_y
_atom_site_fract_z
_atom_site_U_iso_or_equiv
_atom_site_adp_type
_atom_site_occupancy
_atom_site_symmetry_multiplicity
_atom_site_calc_flag
_atom_site_refinement_flags
_atom_site_disorder_assembly
_atom_site_disorder_group
Ru Ru 0.069944(19) 0.37865(3) 0.307981(19) 0.04897(14) Uani 1 1 d . . .
C1 C 0.0623(5) 0.1918(5) 0.3361(4) 0.0885(16) Uani 1 1 d . . .
H1 H 0.0699 0.1265 0.3045 0.106 Uiso 1 1 calc R . .
C2 C 0.1230(4) 0.2417(5) 0.4033(4) 0.0794(14) Uani 1 1 d . . .
H2 H 0.1808 0.2172 0.4283 0.095 Uiso 1 1 calc R . .
C3 C 0.0910(5) 0.3289(5) 0.4343(3) 0.0886(18) Uani 1 1 d . . .
H3 H 0.1202 0.3739 0.4858 0.106 Uiso 1 1 calc R . .
C4 C 0.0035(5) 0.3294(6) 0.3801(5) 0.106(3) Uani 1 1 d . . .
H4 H -0.0388 0.3750 0.3874 0.127 Uiso 1 1 calc R . .
C5 C -0.0094(4) 0.2404(6) 0.3204(4) 0.0922(18) Uani 1 1 d . . .
H5 H -0.0629 0.2161 0.2767 0.111 Uiso 1 1 calc R . .
S1 S 0.18363(9) 0.5000 0.36677(10) 0.0570(4) Uani 1 2 d S . .
C6 C 0.2701(5) 0.5000 0.3354(6) 0.079(2) Uani 1 2 d S . .
C7 C 0.2450(8) 0.5000 0.2429(9) 0.188(7) Uani 1 2 d S . .
H7A H 0.2933 0.5000 0.2332 0.282 Uiso 1 2 calc SR . .
H7B H 0.2128 0.5684 0.2183 0.282 Uiso 0.50 1 calc PR . .
H7C H 0.2128 0.4316 0.2183 0.282 Uiso 0.50 1 calc PR . .
C8 C 0.3169(5) 0.3928(6) 0.3723(7) 0.153(4) Uani 1 1 d . . .
H8A H 0.3626 0.3871 0.3586 0.230 Uiso 1 1 calc R . .
H8B H 0.2817 0.3262 0.3504 0.230 Uiso 1 1 calc R . .
H8C H 0.3368 0.3953 0.4319 0.230 Uiso 1 1 calc R . .
S2 S -0.03896(9) 0.5000 0.23172(9) 0.0520(3) Uani 1 2 d S . .
C9 C -0.0950(4) 0.5000 0.1147(4) 0.0663(16) Uani 1 2 d S . .
C10 C -0.0427(5) 0.5000 0.0688(5) 0.102(3) Uani 1 2 d S . .
H10A H -0.0773 0.5000 0.0097 0.154 Uiso 1 2 calc SR . .
H10B H -0.0086 0.4316 0.0835 0.154 Uiso 0.50 1 calc PR . .
H10C H -0.0086 0.5684 0.0835 0.154 Uiso 0.50 1 calc PR . .
C11 C -0.1478(4) 0.3898(5) 0.0956(4) 0.102(2) Uani 1 1 d . . .
H11A H -0.1793 0.3821 0.0363 0.153 Uiso 1 1 calc R . .
H11B H -0.1845 0.3953 0.1216 0.153 Uiso 1 1 calc R . .
H11C H -0.1129 0.3229 0.1170 0.153 Uiso 1 1 calc R . .
N N 0.0928(2) 0.3246(4) 0.2095(2) 0.0670(10) Uani 1 1 d . . .
C12 C 0.1059(4) 0.2727(5) 0.1633(3) 0.0806(14) Uani 1 1 d . . .
C13 C 0.1246(5) 0.2048(7) 0.1039(4) 0.119(3) Uani 1 1 d . . .
H13A H 0.1747 0.2331 0.1039 0.178 Uiso 1 1 calc R . .
H13B H 0.0804 0.2126 0.0490 0.178 Uiso 1 1 calc R . .
H13C H 0.1311 0.1240 0.1200 0.178 Uiso 1 1 calc R . .
P1 P 0.26613(11) 0.0000 0.32754(11) 0.0626(4) Uani 1 2 d S . .
F1 F 0.1717(3) 0.0000 0.2680(4) 0.151(3) Uani 1 2 d S A .
F2 F 0.3619(3) 0.0000 0.3911(3) 0.0988(14) Uani 1 2 d S A .
F3 F 0.2557(4) 0.0942(7) 0.3848(5) 0.156(5) Uani 0.713(15) 1 d P A 1
F4 F 0.2878(5) 0.0953(6) 0.2763(5) 0.148(4) Uani 0.713(15) 1 d P A 1
F33 F 0.2413(10) 0.0000 0.4028(10) 0.076(5) Uiso 0.287(15) 2 d SP A 2
F34 F 0.2541(11) 0.1323(14) 0.3220(12) 0.116(7) Uiso 0.287(15) 1 d P A 2
F44 F 0.2798(11) 0.0000 0.2505(11) 0.090(6) Uiso 0.287(15) 2 d SP A 2
P2 P 0.40009(14) 0.5000 0.10789(12) 0.0805(6) Uani 1 2 d S . .
F5 F 0.3615(6) 0.5000 0.0131(4) 0.192(4) Uani 1 2 d S . .
F6 F 0.4360(6) 0.5000 0.2032(4) 0.202(5) Uani 1 2 d S . .
F7 F 0.3373(4) 0.4066(4) 0.1058(4) 0.177(2) Uani 1 1 d . . .
F8 F 0.4585(4) 0.3980(5) 0.1114(5) 0.202(3) Uani 1 1 d . . .

loop_
_atom_site_aniso_label
_atom_site_aniso_U_11
_atom_site_aniso_U_22
_atom_site_aniso_U_33
_atom_site_aniso_U_23
_atom_site_aniso_U_13
_atom_site_aniso_U_12
Ru 0.0511(2) 0.0495(2) 0.0546(2) 0.00061(13) 0.03074(16) 0.00130(13)
C1 0.123(5) 0.058(3) 0.102(4) 0.002(3) 0.065(4) -0.013(3)
C2 0.080(3) 0.071(3) 0.091(4) 0.028(3) 0.042(3) 0.015(3)
C3 0.153(6) 0.065(3) 0.063(3) 0.000(2) 0.060(3) -0.022(4)
C4 0.135(6) 0.091(4) 0.158(6) 0.070(4) 0.126(5) 0.055(4)
C5 0.076(4) 0.094(4) 0.101(4) 0.025(3) 0.033(3) -0.026(3)
S1 0.0481(8) 0.0604(8) 0.0670(9) 0.000 0.0293(7) 0.000
C6 0.069(4) 0.071(4) 0.116(6) 0.000 0.059(4) 0.000
C7 0.122(10) 0.33(2) 0.165(12) 0.000 0.108(10) 0.000
C8 0.131(6) 0.098(5) 0.295(13) 0.054(6) 0.152(8) 0.047(4)
S2 0.0464(7) 0.0557(8) 0.0578(8) 0.000 0.0263(6) 0.000
C9 0.060(4) 0.069(4) 0.063(4) 0.000 0.021(3) 0.000
C10 0.088(6) 0.160(9) 0.056(4) 0.000 0.029(4) 0.000
C11 0.113(5) 0.090(4) 0.080(4) -0.009(3) 0.021(4) -0.031(4)
N 0.077(3) 0.067(2) 0.066(2) 0.0003(19) 0.039(2) 0.015(2)
C12 0.094(4) 0.087(3) 0.068(3) 0.002(3) 0.042(3) 0.028(3)
C13 0.155(6) 0.135(6) 0.077(4) -0.008(4) 0.061(4) 0.051(5)
P1 0.0601(9) 0.0584(9) 0.0752(10) 0.000 0.0350(8) 0.000
F1 0.069(3) 0.238(8) 0.121(5) 0.000 0.018(3) 0.000
F2 0.061(2) 0.134(4) 0.103(3) 0.000 0.037(2) 0.000
F3 0.126(5) 0.179(9) 0.160(7) -0.073(7) 0.060(5) 0.041(5)
F4 0.148(6) 0.135(7) 0.167(7) 0.083(6) 0.075(5) 0.012(4)
P2 0.0913(14) 0.0726(12) 0.0627(11) 0.000 0.0199(10) 0.000
F5 0.242(9) 0.239(9) 0.079(4) 0.000 0.055(5) 0.000
F6 0.255(11) 0.185(8) 0.086(4) 0.000 0.001(5) 0.000
F7 0.200(6) 0.121(4) 0.240(6) -0.022(4) 0.124(5) -0.053(4)
F8 0.187(6) 0.183(5) 0.267(8) 0.017(5) 0.128(6) 0.082(4)

loop_
_geom_bond_atom_site_label_1
_geom_bond_atom_site_label_2
_geom_bond_distance
_geom_bond_site_symmetry_2
_geom_bond_publ_flag
Ru N 2.062(4) . ?
Ru C4 2.180(5) . ?
Ru C3 2.185(5) . ?
Ru C2 2.200(5) . ?
Ru C5 2.210(5) . ?
Ru C1 2.217(5) . ?
Ru S2 2.3052(12) . ?
Ru S1 2.3171(13) . ?
Ru Ru 2.7808(8) 6_565 ?
C1 C5 1.323(9) . ?
C1 C2 1.348(8) . ?
C1 H1 0.9800 . ?
C2 C3 1.383(8) . ?
C2 H2 0.9800 . ?
C3 C4 1.449(9) . ?
C3 H3 0.9800 . ?
C4 C5 1.417(9) . ?
C4 H4 0.9800 . ?
C5 H5 0.9800 . ?
S1 C6 1.873(7) . ?
S1 Ru 2.3171(12) 6_565 ?
C6 C8 1.473(8) 6_565 ?
C6 C8 1.473(8) . ?
C6 C7 1.504(14) . ?
C7 H7A 0.9600 . ?
C7 H7B 0.9600 . ?
C7 H7C 0.9600 . ?
C8 H8A 0.9600 . ?
C8 H8B 0.9600 . ?
C8 H8C 0.9600 . ?
S2 C9 1.876(6) . ?
S2 Ru 2.3052(12) 6_565 ?
C9 C10 1.494(10) . ?
C9 C11 1.528(7) . ?
C9 C11 1.528(7) 6_565 ?
C10 H10A 0.9600 . ?
C10 H10B 0.9600 . ?
C10 H10C 0.9600 . ?
C11 H11A 0.9600 . ?
C11 H11B 0.9600 . ?
C11 H11C 0.9600 . ?
N C12 1.120(6) . ?
C12 C13 1.466(7) . ?
C13 H13A 0.9600 . ?
C13 H13B 0.9600 . ?
C13 H13C 0.9600 . ?
P1 F44 1.494(18) . ?
P1 F34 1.528(16) 6 ?
P1 F34 1.528(16) . ?
P1 F3 1.552(6) . ?
P1 F3 1.552(6) 6 ?
P1 F1 1.567(5) . ?
P1 F4 1.577(6) 6 ?
P1 F4 1.577(6) . ?
P1 F33 1.587(16) . ?
P1 F2 1.601(5) . ?
P2 F5 1.517(6) . ?
P2 F6 1.529(7) . ?
P2 F7 1.548(5) . ?
P2 F7 1.548(5) 6_565 ?
P2 F8 1.558(5) 6_565 ?
P2 F8 1.558(5) . ?
